data_4076553
loop_
_publ_author_name
'Voss, Tanja'
'Mahdi, Tayseer'
'Otten, Edwin'
'Fr\"ohlich, Roland'
'Kehr, Gerald'
'Stephan, Douglas W.'
'Erker, Gerhard'

_publ_section_title
;
 Frustrated Lewis Pair Behavior of Intermolecular Amine/B(C6F5)3Pairs
;
_journal_issue 6
_journal_name_full Organometallics
_journal_page_first 2367
_journal_paper_doi 10.1021/om300017u
_journal_volume 31
_journal_year 2012
_chemical_formula_sum 'C37.5 H25 B Cl F15 N2 O2'
_chemical_formula_weight 866.86
_chemical_name_systematic
; 
 ? 
;
_space_group_IT_number 14
_symmetry_space_group_name_Hall '-P 2ybc'
_symmetry_space_group_name_H-M 'P 1 21/c 1'
_atom_sites_solution_hydrogens geom
_atom_sites_solution_primary direct
_atom_sites_solution_secondary difmap
_audit_creation_method SHELXL-97
_cell_angle_alpha 90.00
_cell_angle_beta 90.618(2)
_cell_angle_gamma 90.00
_cell_formula_units_Z 8
_cell_length_a 11.2336(4)
_cell_length_b 14.9889(6)
_cell_length_c 44.3937(16)
_cell_measurement_temperature 150(2)
_cell_volume 7474.5(5)
_computing_structure_refinement 'SHELXL-97 (Sheldrick, 1997)'
_computing_structure_solution 'SHELXS-97 (Sheldrick, 1990)'
_diffrn_ambient_temperature 150(2)
_diffrn_measured_fraction_theta_full 0.999
_diffrn_measured_fraction_theta_max 0.999
_diffrn_radiation_monochromator graphite
_diffrn_radiation_source 'fine-focus sealed tube'
_diffrn_radiation_type MoK\a
_diffrn_radiation_wavelength 0.71073
_diffrn_reflns_av_R_equivalents 0.0481
_diffrn_reflns_av_sigmaI/netI 0.0290
_diffrn_reflns_limit_h_max 13
_diffrn_reflns_limit_h_min -13
_diffrn_reflns_limit_k_max 17
_diffrn_reflns_limit_k_min -17
_diffrn_reflns_limit_l_max 52
_diffrn_reflns_limit_l_min -52
_diffrn_reflns_number 105176
_diffrn_reflns_theta_full 25.00
_diffrn_reflns_theta_max 25.00
_diffrn_reflns_theta_min 1.64
_exptl_absorpt_coefficient_mu 0.215
_exptl_absorpt_correction_T_max 0.7456
_exptl_absorpt_correction_T_min 0.6746
_exptl_absorpt_correction_type multi-scan
_exptl_absorpt_process_details SADABS
_exptl_crystal_colour colourless
_exptl_crystal_density_diffrn 1.541
_exptl_crystal_density_method 'not measured'
_exptl_crystal_description block
_exptl_crystal_F_000 3496
_exptl_crystal_size_max 0.22
_exptl_crystal_size_mid 0.17
_exptl_crystal_size_min 0.15
_refine_diff_density_max 0.959
_refine_diff_density_min -0.887
_refine_diff_density_rms 0.051
_refine_ls_extinction_method none
_refine_ls_goodness_of_fit_ref 1.051
_refine_ls_hydrogen_treatment constr
_refine_ls_matrix_type full
_refine_ls_number_parameters 1072
_refine_ls_number_reflns 13157
_refine_ls_number_restraints 0
_refine_ls_restrained_S_all 1.051
_refine_ls_R_factor_all 0.0681
_refine_ls_R_factor_gt 0.0526
_refine_ls_shift/su_max 0.002
_refine_ls_shift/su_mean 0.000
_refine_ls_structure_factor_coef Fsqd
_refine_ls_weighting_details 'calc w=1/[\s^2^(Fo^2^)+(0.0390P)^2^+10.8397P] where P=(Fo^2^+2Fc^2^)/3'
_refine_ls_weighting_scheme calc
_refine_ls_wR_factor_gt 0.1172
_refine_ls_wR_factor_ref 0.1266
_reflns_number_gt 10517
_reflns_number_total 13157
_reflns_threshold_expression >2sigma(I)
_cod_data_source_file om300017u_si_003.cif
_cod_data_source_block tm021_0m
_cod_original_sg_symbol_H-M P2(1)/c
_cod_original_formula_sum 'C37.50 H25 B Cl F15 N2 O2'
_cod_database_code 4076553

loop_
_symmetry_equiv_pos_as_xyz
'x, y, z'
'-x, y+1/2, -z+1/2'
'-x, -y, -z'
'x, -y-1/2, z-1/2'

loop_
_atom_site_label
_atom_site_type_symbol
_atom_site_fract_x
_atom_site_fract_y
_atom_site_fract_z
_atom_site_U_iso_or_equiv
_atom_site_adp_type
_atom_site_occupancy
_atom_site_symmetry_multiplicity
_atom_site_calc_flag
_atom_site_refinement_flags
Cl1 Cl 0.2245(4) 0.1535(2) 0.40357(9) 0.0940(12) Uani 0.50 1 d P
Cl2 Cl 0.1468(5) 0.1937(3) 0.34583(16) 0.181(3) Uani 0.50 1 d P
Cl3 Cl 0.1819(4) 0.1807(3) 0.39579(9) 0.1074(15) Uani 0.50 1 d P
Cl4 Cl 0.1952(2) 0.18491(17) 0.33124(5) 0.0443(5) Uani 0.50 1 d P
F1 F 1.01959(14) 0.29933(11) 0.05979(4) 0.0423(4) Uani 1 1 d .
F2 F 1.14133(18) 0.37167(15) 0.10489(5) 0.0667(6) Uani 1 1 d .
F3 F 1.0260(2) 0.46050(17) 0.14995(5) 0.0807(7) Uani 1 1 d .
F4 F 0.7850(2) 0.47389(13) 0.14767(4) 0.0632(6) Uani 1 1 d .
F5 F 0.66184(15) 0.40596(11) 0.10287(4) 0.0426(4) Uani 1 1 d .
F6 F 0.63544(17) 0.21843(11) 0.09709(4) 0.0477(5) Uani 1 1 d .
F7 F 0.6531(2) 0.05155(13) 0.11743(5) 0.0708(6) Uani 1 1 d .
F8 F 0.8067(2) -0.06526(13) 0.09102(5) 0.0738(7) Uani 1 1 d .
F9 F 0.93922(17) -0.01041(11) 0.04365(4) 0.0520(5) Uani 1 1 d .
F10 F 0.91992(14) 0.15383(10) 0.02219(3) 0.0358(4) Uani 1 1 d .
F11 F 0.70790(15) 0.48832(10) 0.04496(4) 0.0419(4) Uani 1 1 d .
F12 F 0.49621(18) 0.56404(12) 0.03672(5) 0.0605(5) Uani 1 1 d .
F13 F 0.29855(18) 0.46293(16) 0.02854(6) 0.0822(7) Uani 1 1 d .
F14 F 0.31851(18) 0.28168(16) 0.02924(7) 0.0874(8) Uani 1 1 d .
F15 F 0.52620(15) 0.20349(11) 0.03944(5) 0.0494(5) Uani 1 1 d .
F16 F 0.72121(14) 1.17397(10) 0.19725(4) 0.0400(4) Uani 1 1 d .
F17 F 0.83564(18) 1.25888(12) 0.15411(5) 0.0575(5) Uani 1 1 d .
F18 F 1.01232(16) 1.17529(12) 0.12282(4) 0.0527(5) Uani 1 1 d .
F19 F 1.07107(15) 1.00523(12) 0.13694(4) 0.0470(4) Uani 1 1 d .
F20 F 0.96089(15) 0.91887(10) 0.18070(4) 0.0424(4) Uani 1 1 d .
F21 F 0.98314(15) 0.97722(11) 0.24596(4) 0.0462(4) Uani 1 1 d .
F22 F 1.07996(16) 0.83257(13) 0.27141(5) 0.0601(5) Uani 1 1 d .
F23 F 0.96300(18) 0.67425(12) 0.27028(4) 0.0562(5) Uani 1 1 d .
F24 F 0.74510(17) 0.66385(11) 0.24290(4) 0.0515(5) Uani 1 1 d .
F25 F 0.64303(14) 0.80584(10) 0.21938(4) 0.0376(4) Uani 1 1 d .
F26 F 0.70848(15) 0.89091(11) 0.16501(4) 0.0391(4) Uani 1 1 d .
F27 F 0.50410(18) 0.86858(12) 0.13461(4) 0.0549(5) Uani 1 1 d .
F28 F 0.30100(17) 0.94833(14) 0.15416(5) 0.0601(5) Uani 1 1 d .
F29 F 0.30777(15) 1.05052(13) 0.20467(4) 0.0518(5) Uani 1 1 d .
F30 F 0.51099(13) 1.08346(10) 0.23297(3) 0.0349(4) Uani 1 1 d .
O1 O 0.83313(15) 0.32555(11) 0.02163(4) 0.0262(4) Uani 1 1 d .
O2 O 0.72124(16) 0.23975(11) -0.00908(4) 0.0302(4) Uani 1 1 d .
O3 O 0.75218(15) 1.06052(11) 0.24390(4) 0.0253(4) Uani 1 1 d .
O4 O 0.63648(15) 0.97466(11) 0.27282(4) 0.0283(4) Uani 1 1 d .
N1 N 0.87011(19) 0.32567(14) -0.02774(5) 0.0274(5) Uani 1 1 d .
N2 N 0.6396(2) 0.13499(16) -0.05391(7) 0.0484(7) Uani 1 1 d .
H2A H 0.6643 0.1603 -0.0717 0.058 Uiso 1 1 calc R
H2C H 0.6669 0.1706 -0.0384 0.058 Uiso 1 1 calc R
N3 N 0.70192(19) 1.10927(14) 0.28982(5) 0.0273(5) Uani 1 1 d .
N4 N 0.49832(19) 0.90172(14) 0.31425(5) 0.0285(5) Uani 1 1 d .
H4B H 0.5477 0.9338 0.3019 0.034 Uiso 1 1 calc R
H4C H 0.4776 0.9385 0.3299 0.034 Uiso 1 1 calc R
C1 C 0.8588(2) 0.28249(16) -0.05655(6) 0.0256(5) Uani 1 1 d .
C2 C 0.9191(2) 0.20397(17) -0.06184(6) 0.0301(6) Uani 1 1 d .
H2B H 0.9674 0.1784 -0.0464 0.036 Uiso 1 1 calc R
C3 C 0.9094(3) 0.16233(19) -0.08963(6) 0.0356(6) Uani 1 1 d .
H3A H 0.9516 0.1085 -0.0932 0.043 Uiso 1 1 calc R
C4 C 0.8391(3) 0.19860(19) -0.11211(6) 0.0389(7) Uani 1 1 d .
H4A H 0.8329 0.1701 -0.1312 0.047 Uiso 1 1 calc R
C5 C 0.7772(3) 0.2769(2) -0.10674(7) 0.0428(7) Uani 1 1 d .
H5A H 0.7279 0.3019 -0.1221 0.051 Uiso 1 1 calc R
C6 C 0.7874(3) 0.31904(18) -0.07887(6) 0.0355(6) Uani 1 1 d .
H6A H 0.7453 0.3729 -0.0752 0.043 Uiso 1 1 calc R
C7 C 0.9719(3) 0.38763(19) -0.02237(6) 0.0348(7) Uani 1 1 d .
H7A H 0.9546 0.4222 -0.0037 0.042 Uiso 1 1 calc R
C8 C 1.0871(3) 0.3372(2) -0.01695(8) 0.0545(9) Uani 1 1 d .
H8A H 1.0767 0.2950 -0.0003 0.082 Uiso 1 1 calc R
H8B H 1.1506 0.3795 -0.0118 0.082 Uiso 1 1 calc R
H8C H 1.1084 0.3046 -0.0352 0.082 Uiso 1 1 calc R
C9 C 0.9824(3) 0.45401(19) -0.04792(7) 0.0388(7) Uani 1 1 d .
H9A H 0.9065 0.4854 -0.0506 0.058 Uiso 1 1 calc R
H9B H 1.0022 0.4224 -0.0665 0.058 Uiso 1 1 calc R
H9C H 1.0452 0.4973 -0.0431 0.058 Uiso 1 1 calc R
C10 C 0.8031(2) 0.29379(16) -0.00493(6) 0.0251(5) Uani 1 1 d .
C11 C 0.8341(2) 0.35146(16) 0.07761(6) 0.0278(6) Uani 1 1 d .
C12 C 0.9567(3) 0.34504(18) 0.08053(6) 0.0323(6) Uani 1 1 d .
C13 C 1.0221(3) 0.3814(2) 0.10397(7) 0.0440(8) Uani 1 1 d .
C14 C 0.9644(3) 0.4261(2) 0.12645(7) 0.0491(8) Uani 1 1 d .
C15 C 0.8440(3) 0.43351(19) 0.12519(7) 0.0432(8) Uani 1 1 d .
C16 C 0.7812(3) 0.39657(17) 0.10141(6) 0.0333(6) Uani 1 1 d .
C17 C 0.7732(2) 0.19505(17) 0.05804(6) 0.0284(6) Uani 1 1 d .
C18 C 0.7104(3) 0.16297(19) 0.08269(7) 0.0369(7) Uani 1 1 d .
C19 C 0.7194(3) 0.0778(2) 0.09392(7) 0.0465(8) Uani 1 1 d .
C20 C 0.7969(3) 0.0190(2) 0.08062(8) 0.0482(8) Uani 1 1 d .
C21 C 0.8629(3) 0.04681(19) 0.05664(7) 0.0387(7) Uani 1 1 d .
C22 C 0.8502(2) 0.13327(18) 0.04583(6) 0.0306(6) Uani 1 1 d .
C23 C 0.6291(2) 0.34167(17) 0.04388(6) 0.0288(6) Uani 1 1 d .
C24 C 0.6131(3) 0.43344(18) 0.04174(6) 0.0338(6) Uani 1 1 d .
C25 C 0.5052(3) 0.4743(2) 0.03721(7) 0.0428(7) Uani 1 1 d .
C26 C 0.4050(3) 0.4235(2) 0.03343(9) 0.0533(9) Uani 1 1 d .
C27 C 0.4151(3) 0.3325(2) 0.03408(9) 0.0527(9) Uani 1 1 d .
C28 C 0.5248(3) 0.29382(19) 0.03913(7) 0.0379(7) Uani 1 1 d .
C29 C 0.6959(3) 0.04712(19) -0.05096(8) 0.0419(7) Uani 1 1 d .
C30 C 0.7029(4) -0.0075(2) -0.07580(8) 0.0604(10) Uani 1 1 d .
H30A H 0.6699 0.0105 -0.0946 0.072 Uiso 1 1 calc R
C31 C 0.7591(4) -0.0892(3) -0.07270(10) 0.0694(11) Uani 1 1 d .
H31A H 0.7643 -0.1280 -0.0896 0.083 Uiso 1 1 calc R
C32 C 0.8068(3) -0.1143(2) -0.04579(10) 0.0605(10) Uani 1 1 d .
H32A H 0.8455 -0.1705 -0.0439 0.073 Uiso 1 1 calc R
C33 C 0.7994(3) -0.0592(2) -0.02134(10) 0.0598(10) Uani 1 1 d .
H33A H 0.8331 -0.0770 -0.0026 0.072 Uiso 1 1 calc R
C34 C 0.7431(3) 0.0225(2) -0.02384(8) 0.0495(8) Uani 1 1 d .
H34A H 0.7375 0.0610 -0.0069 0.059 Uiso 1 1 calc R
C35 C 0.5060(4) 0.1358(3) -0.05363(19) 0.126(3) Uani 1 1 d .
C36 C 0.4535(5) 0.0911(5) -0.0345(2) 0.199(5) Uani 1 1 d .
H36A H 0.4977 0.0568 -0.0203 0.238 Uiso 1 1 calc R
H36B H 0.3690 0.0909 -0.0340 0.238 Uiso 1 1 calc R
C37 C 0.4670(4) 0.2322(3) -0.0575(2) 0.158(4) Uani 1 1 d .
H37A H 0.3801 0.2348 -0.0594 0.237 Uiso 1 1 calc R
H37B H 0.5029 0.2569 -0.0758 0.237 Uiso 1 1 calc R
H37C H 0.4930 0.2671 -0.0400 0.237 Uiso 1 1 calc R
C38 C 0.6474(2) 1.09169(17) 0.31846(6) 0.0273(6) Uani 1 1 d .
C39 C 0.7029(2) 1.03660(18) 0.33936(6) 0.0319(6) Uani 1 1 d .
H39A H 0.7785 1.0117 0.3350 0.038 Uiso 1 1 calc R
C40 C 0.6489(3) 1.0174(2) 0.36664(7) 0.0439(8) Uani 1 1 d .
H40A H 0.6871 0.9788 0.3807 0.053 Uiso 1 1 calc R
C41 C 0.5413(3) 1.0541(2) 0.37325(8) 0.0544(9) Uani 1 1 d .
H41A H 0.5046 1.0413 0.3919 0.065 Uiso 1 1 calc R
C42 C 0.4857(3) 1.1097(3) 0.35282(9) 0.0556(10) Uani 1 1 d .
H42A H 0.4110 1.1354 0.3576 0.067 Uiso 1 1 calc R
C43 C 0.5381(3) 1.1287(2) 0.32508(7) 0.0416(7) Uani 1 1 d .
H43A H 0.4989 1.1667 0.3110 0.050 Uiso 1 1 calc R
C44 C 0.7847(3) 1.18595(18) 0.28696(6) 0.0360(7) Uani 1 1 d .
H44A H 0.7952 1.1982 0.2650 0.043 Uiso 1 1 calc R
C45 C 0.9055(3) 1.1633(3) 0.30021(8) 0.0560(9) Uani 1 1 d .
H45A H 0.9361 1.1093 0.2906 0.084 Uiso 1 1 calc R
H45B H 0.8982 1.1530 0.3219 0.084 Uiso 1 1 calc R
H45C H 0.9605 1.2129 0.2967 0.084 Uiso 1 1 calc R
C46 C 0.7330(4) 1.2693(2) 0.30131(7) 0.0559(10) Uani 1 1 d .
H46A H 0.6549 1.2820 0.2923 0.084 Uiso 1 1 calc R
H46B H 0.7864 1.3199 0.2979 0.084 Uiso 1 1 calc R
H46C H 0.7244 1.2597 0.3230 0.084 Uiso 1 1 calc R
C47 C 0.6945(2) 1.04410(17) 0.26865(6) 0.0240(5) Uani 1 1 d .
C48 C 0.8366(2) 1.04267(17) 0.19238(6) 0.0254(5) Uani 1 1 d .
C49 C 0.8107(2) 1.12966(17) 0.18371(6) 0.0291(6) Uani 1 1 d .
C50 C 0.8678(3) 1.17489(18) 0.16121(7) 0.0351(6) Uani 1 1 d .
C51 C 0.9562(3) 1.13343(19) 0.14531(6) 0.0356(7) Uani 1 1 d .
C52 C 0.9854(2) 1.04696(19) 0.15272(6) 0.0323(6) Uani 1 1 d .
C53 C 0.9266(2) 1.00414(17) 0.17570(6) 0.0287(6) Uani 1 1 d .
C54 C 0.8076(2) 0.90040(17) 0.23098(6) 0.0277(6) Uani 1 1 d .
C55 C 0.9191(2) 0.90070(18) 0.24500(6) 0.0329(6) Uani 1 1 d .
C56 C 0.9713(3) 0.8273(2) 0.25819(7) 0.0396(7) Uani 1 1 d .
C57 C 0.9132(3) 0.74649(19) 0.25773(7) 0.0382(7) Uani 1 1 d .
C58 C 0.8036(3) 0.74178(17) 0.24400(6) 0.0352(7) Uani 1 1 d .
C59 C 0.7534(2) 0.81746(18) 0.23136(6) 0.0296(6) Uani 1 1 d .
C60 C 0.6212(2) 0.98470(16) 0.20143(6) 0.0268(6) Uani 1 1 d .
C61 C 0.6108(2) 0.93326(17) 0.17556(6) 0.0307(6) Uani 1 1 d .
C62 C 0.5063(3) 0.92026(19) 0.15965(6) 0.0388(7) Uani 1 1 d .
C63 C 0.4043(3) 0.9600(2) 0.16940(7) 0.0409(7) Uani 1 1 d .
C64 C 0.4079(2) 1.0124(2) 0.19456(7) 0.0368(7) Uani 1 1 d .
C65 C 0.5154(2) 1.02573(17) 0.20965(6) 0.0299(6) Uani 1 1 d .
C66 C 0.5666(2) 0.82632(18) 0.32670(6) 0.0315(6) Uani 1 1 d .
C67 C 0.6761(3) 0.8070(2) 0.31479(7) 0.0423(7) Uani 1 1 d .
H67A H 0.7070 0.8416 0.2987 0.051 Uiso 1 1 calc R
C68 C 0.7405(3) 0.7364(2) 0.32652(8) 0.0513(9) Uani 1 1 d .
H68A H 0.8168 0.7228 0.3187 0.062 Uiso 1 1 calc R
C69 C 0.6947(3) 0.6858(2) 0.34950(8) 0.0515(9) Uani 1 1 d .
H69A H 0.7387 0.6367 0.3573 0.062 Uiso 1 1 calc R
C70 C 0.5854(3) 0.7062(2) 0.36116(9) 0.0605(10) Uani 1 1 d .
H70A H 0.5542 0.6715 0.3772 0.073 Uiso 1 1 calc R
C71 C 0.5204(3) 0.7773(2) 0.34966(8) 0.0492(8) Uani 1 1 d .
H71A H 0.4447 0.7916 0.3577 0.059 Uiso 1 1 calc R
C72 C 0.3858(2) 0.87911(19) 0.29649(6) 0.0352(6) Uani 1 1 d .
H72A H 0.3298 0.8462 0.3099 0.042 Uiso 1 1 calc R
C73 C 0.4178(3) 0.8201(2) 0.27017(7) 0.0478(8) Uani 1 1 d .
H73A H 0.3456 0.8052 0.2587 0.072 Uiso 1 1 calc R
H73B H 0.4550 0.7652 0.2777 0.072 Uiso 1 1 calc R
H73C H 0.4736 0.8517 0.2571 0.072 Uiso 1 1 calc R
C74 C 0.3288(3) 0.9658(2) 0.28678(7) 0.0444(8) Uani 1 1 d .
H74A H 0.2557 0.9533 0.2753 0.067 Uiso 1 1 calc R
H74B H 0.3842 0.9992 0.2741 0.067 Uiso 1 1 calc R
H74C H 0.3094 1.0013 0.3046 0.067 Uiso 1 1 calc R
C75 C 0.1652(8) 0.2406(4) 0.3706(3) 0.178(5) Uani 1 1 d .
B1 B 0.7635(3) 0.30193(19) 0.04937(7) 0.0271(6) Uani 1 1 d .
B2 B 0.7527(3) 0.99456(19) 0.21802(7) 0.0252(6) Uani 1 1 d .

loop_
_atom_site_aniso_label
_atom_site_aniso_U_11
_atom_site_aniso_U_22
_atom_site_aniso_U_33
_atom_site_aniso_U_23
_atom_site_aniso_U_13
_atom_site_aniso_U_12
Cl1 0.130(3) 0.0582(17) 0.096(3) -0.0066(16) 0.073(2) -0.0186(19)
Cl2 0.156(5) 0.097(3) 0.287(8) 0.050(4) -0.153(5) -0.024(3)
Cl3 0.151(3) 0.110(3) 0.0624(18) 0.0205(17) 0.0370(18) 0.053(2)
Cl4 0.0502(11) 0.0400(10) 0.0426(9) 0.0083(7) -0.0025(8) 0.0054(8)
F1 0.0359(9) 0.0481(10) 0.0430(10) -0.0037(8) 0.0018(7) 0.0067(8)
F2 0.0499(12) 0.0805(15) 0.0694(14) -0.0033(12) -0.0191(10) -0.0089(11)
F3 0.0958(17) 0.0899(17) 0.0558(14) -0.0239(12) -0.0219(12) -0.0265(14)
F4 0.1013(16) 0.0520(12) 0.0365(10) -0.0179(9) 0.0140(10) -0.0057(11)
F5 0.0492(11) 0.0430(10) 0.0358(9) -0.0058(7) 0.0153(8) 0.0040(8)
F6 0.0646(12) 0.0359(9) 0.0434(10) 0.0035(8) 0.0302(9) 0.0037(8)
F7 0.1016(17) 0.0499(12) 0.0618(13) 0.0286(10) 0.0409(12) 0.0039(11)
F8 0.1035(17) 0.0356(11) 0.0828(16) 0.0311(10) 0.0217(13) 0.0177(11)
F9 0.0641(12) 0.0332(9) 0.0588(12) 0.0035(8) 0.0088(9) 0.0199(9)
F10 0.0397(9) 0.0335(9) 0.0345(9) 0.0025(7) 0.0107(7) 0.0079(7)
F11 0.0469(10) 0.0253(8) 0.0536(11) 0.0056(7) -0.0039(8) -0.0059(7)
F12 0.0712(13) 0.0301(10) 0.0799(15) 0.0003(9) -0.0101(11) 0.0169(9)
F13 0.0412(11) 0.0710(15) 0.134(2) 0.0057(15) -0.0094(12) 0.0226(11)
F14 0.0356(11) 0.0660(15) 0.160(3) 0.0091(15) -0.0134(13) -0.0131(10)
F15 0.0424(10) 0.0285(9) 0.0773(13) -0.0008(9) -0.0007(9) -0.0090(7)
F16 0.0458(10) 0.0300(8) 0.0444(10) 0.0079(7) 0.0184(8) 0.0126(7)
F17 0.0725(13) 0.0346(10) 0.0660(13) 0.0262(9) 0.0286(10) 0.0160(9)
F18 0.0568(11) 0.0524(11) 0.0494(11) 0.0207(9) 0.0258(9) 0.0029(9)
F19 0.0460(10) 0.0471(10) 0.0484(11) -0.0005(8) 0.0236(8) 0.0097(8)
F20 0.0503(10) 0.0271(8) 0.0503(10) 0.0038(7) 0.0183(8) 0.0110(7)
F21 0.0376(9) 0.0362(9) 0.0645(12) 0.0057(8) -0.0117(8) -0.0080(8)
F22 0.0423(11) 0.0583(12) 0.0793(15) 0.0108(11) -0.0178(10) 0.0095(9)
F23 0.0683(13) 0.0384(10) 0.0619(13) 0.0145(9) 0.0022(10) 0.0217(9)
F24 0.0706(13) 0.0225(9) 0.0616(12) 0.0066(8) 0.0057(10) -0.0062(8)
F25 0.0406(9) 0.0279(8) 0.0442(10) 0.0039(7) -0.0020(7) -0.0091(7)
F26 0.0503(10) 0.0356(9) 0.0316(9) -0.0074(7) 0.0047(7) 0.0014(8)
F27 0.0768(13) 0.0510(11) 0.0365(10) -0.0117(8) -0.0150(9) -0.0105(10)
F28 0.0513(11) 0.0670(13) 0.0615(13) 0.0012(10) -0.0288(10) -0.0125(10)
F29 0.0305(9) 0.0652(12) 0.0596(12) 0.0021(10) -0.0034(8) 0.0057(8)
F30 0.0328(8) 0.0361(9) 0.0358(9) -0.0061(7) 0.0021(7) 0.0036(7)
O1 0.0321(10) 0.0256(9) 0.0211(9) 0.0010(7) 0.0040(7) -0.0020(8)
O2 0.0324(10) 0.0250(9) 0.0333(10) -0.0014(8) 0.0054(8) -0.0077(8)
O3 0.0291(9) 0.0220(9) 0.0250(9) -0.0008(7) 0.0035(7) -0.0049(7)
O4 0.0317(10) 0.0258(10) 0.0276(10) -0.0021(8) 0.0054(7) -0.0071(8)
N1 0.0362(12) 0.0238(11) 0.0222(11) -0.0001(9) 0.0020(9) -0.0090(9)
N2 0.0449(15) 0.0309(14) 0.0692(19) -0.0016(13) -0.0072(13) -0.0128(12)
N3 0.0318(12) 0.0248(11) 0.0253(11) -0.0024(9) 0.0006(9) -0.0053(9)
N4 0.0317(12) 0.0264(11) 0.0277(12) -0.0004(9) 0.0064(9) -0.0056(9)
C1 0.0307(14) 0.0233(13) 0.0227(13) 0.0009(10) 0.0015(10) -0.0074(11)
C2 0.0338(15) 0.0267(14) 0.0297(14) 0.0021(11) -0.0024(11) -0.0035(11)
C3 0.0411(16) 0.0281(14) 0.0378(16) -0.0042(12) 0.0018(13) 0.0004(12)
C4 0.0565(19) 0.0331(16) 0.0271(15) -0.0058(12) -0.0034(13) -0.0072(14)
C5 0.061(2) 0.0355(16) 0.0317(16) 0.0020(13) -0.0161(14) 0.0010(15)
C6 0.0477(17) 0.0249(14) 0.0337(16) 0.0009(12) -0.0050(13) 0.0027(12)
C7 0.0453(17) 0.0362(15) 0.0230(14) -0.0027(12) 0.0034(12) -0.0202(13)
C8 0.0454(19) 0.069(2) 0.049(2) 0.0189(18) -0.0163(15) -0.0229(17)
C9 0.0468(17) 0.0294(15) 0.0403(17) 0.0015(13) 0.0098(13) -0.0108(13)
C10 0.0292(14) 0.0201(12) 0.0262(14) 0.0025(10) 0.0026(10) 0.0039(11)
C11 0.0382(15) 0.0201(13) 0.0254(13) 0.0047(10) 0.0050(11) -0.0006(11)
C12 0.0419(16) 0.0258(14) 0.0291(15) 0.0030(11) 0.0024(12) -0.0010(12)
C13 0.0437(18) 0.0435(18) 0.0448(19) 0.0071(15) -0.0088(14) -0.0080(14)
C14 0.069(2) 0.0422(18) 0.0357(18) -0.0031(14) -0.0101(16) -0.0159(17)
C15 0.070(2) 0.0276(15) 0.0317(16) -0.0016(12) 0.0073(15) -0.0073(15)
C16 0.0471(17) 0.0240(14) 0.0291(15) 0.0045(11) 0.0082(12) -0.0022(12)
C17 0.0336(14) 0.0240(13) 0.0277(14) 0.0003(11) 0.0033(11) -0.0005(11)
C18 0.0481(18) 0.0288(15) 0.0341(16) 0.0025(12) 0.0117(13) 0.0014(13)
C19 0.064(2) 0.0361(17) 0.0393(18) 0.0134(14) 0.0169(15) 0.0001(15)
C20 0.068(2) 0.0278(16) 0.0493(19) 0.0169(14) 0.0066(16) 0.0048(15)
C21 0.0466(17) 0.0288(15) 0.0408(17) 0.0016(13) 0.0024(13) 0.0103(13)
C22 0.0367(15) 0.0293(14) 0.0258(14) 0.0036(11) 0.0025(11) -0.0012(12)
C23 0.0337(15) 0.0262(14) 0.0267(14) -0.0004(11) 0.0061(11) -0.0005(11)
C24 0.0381(16) 0.0283(14) 0.0350(15) 0.0008(12) 0.0019(12) -0.0025(12)
C25 0.0490(19) 0.0305(16) 0.0489(19) 0.0022(14) 0.0002(14) 0.0084(14)
C26 0.0373(18) 0.051(2) 0.071(2) 0.0028(18) -0.0009(16) 0.0140(16)
C27 0.0321(17) 0.0460(19) 0.080(3) 0.0026(18) -0.0008(16) -0.0053(14)
C28 0.0374(16) 0.0266(15) 0.0499(18) 0.0010(13) 0.0051(13) -0.0023(12)
C29 0.0415(17) 0.0265(15) 0.058(2) 0.0027(14) 0.0041(15) -0.0125(13)
C30 0.089(3) 0.043(2) 0.049(2) -0.0009(16) 0.0116(19) -0.0096(19)
C31 0.094(3) 0.046(2) 0.069(3) -0.013(2) 0.023(2) 0.001(2)
C32 0.049(2) 0.0358(19) 0.097(3) -0.007(2) 0.010(2) -0.0027(16)
C33 0.057(2) 0.043(2) 0.080(3) -0.0038(19) -0.0118(19) 0.0026(17)
C34 0.0479(19) 0.0362(17) 0.064(2) -0.0097(16) -0.0084(16) -0.0038(15)
C35 0.037(2) 0.042(2) 0.299(9) 0.005(4) 0.009(4) -0.0079(19)
C36 0.069(4) 0.153(6) 0.376(13) 0.162(8) 0.092(6) 0.039(4)
C37 0.053(3) 0.050(3) 0.370(12) -0.006(5) -0.028(5) 0.003(2)
C38 0.0299(14) 0.0275(14) 0.0247(13) -0.0072(11) 0.0016(11) -0.0059(11)
C39 0.0332(15) 0.0341(15) 0.0285(14) -0.0040(12) -0.0012(11) -0.0073(12)
C40 0.056(2) 0.0461(18) 0.0290(16) -0.0013(14) -0.0014(14) -0.0187(16)
C41 0.065(2) 0.063(2) 0.0361(18) -0.0160(17) 0.0186(17) -0.0267(19)
C42 0.0405(18) 0.064(2) 0.063(2) -0.028(2) 0.0234(17) -0.0064(17)
C43 0.0347(16) 0.0419(17) 0.0482(19) -0.0098(14) 0.0029(14) 0.0022(13)
C44 0.0512(18) 0.0277(14) 0.0289(15) 0.0001(12) -0.0019(13) -0.0150(13)
C45 0.048(2) 0.068(2) 0.052(2) 0.0126(18) -0.0076(16) -0.0301(18)
C46 0.108(3) 0.0288(16) 0.0314(17) -0.0041(13) 0.0030(18) -0.0135(18)
C47 0.0212(12) 0.0253(13) 0.0254(13) 0.0020(10) -0.0004(10) -0.0008(10)
C48 0.0276(13) 0.0240(13) 0.0247(13) -0.0004(10) -0.0009(10) -0.0008(10)
C49 0.0297(14) 0.0268(14) 0.0308(14) 0.0000(11) 0.0045(11) 0.0034(11)
C50 0.0413(16) 0.0246(14) 0.0393(16) 0.0095(12) 0.0069(13) 0.0049(12)
C51 0.0370(16) 0.0371(16) 0.0328(15) 0.0102(12) 0.0085(12) -0.0031(13)
C52 0.0296(14) 0.0358(15) 0.0318(15) -0.0029(12) 0.0086(11) 0.0027(12)
C53 0.0320(14) 0.0218(13) 0.0322(14) 0.0012(11) 0.0015(11) 0.0014(11)
C54 0.0334(14) 0.0255(13) 0.0243(13) 0.0013(11) 0.0049(11) 0.0000(11)
C55 0.0342(15) 0.0289(15) 0.0357(16) 0.0021(12) 0.0017(12) 0.0002(12)
C56 0.0370(16) 0.0418(17) 0.0399(17) 0.0024(14) -0.0003(13) 0.0067(13)
C57 0.0477(18) 0.0307(15) 0.0362(16) 0.0081(12) 0.0066(13) 0.0145(13)
C58 0.0489(18) 0.0217(14) 0.0352(16) 0.0019(12) 0.0123(13) -0.0005(12)
C59 0.0333(15) 0.0294(14) 0.0261(14) -0.0001(11) 0.0039(11) -0.0021(12)
C60 0.0347(14) 0.0209(13) 0.0247(13) 0.0046(10) 0.0020(11) -0.0036(11)
C61 0.0388(16) 0.0257(14) 0.0277(14) 0.0010(11) 0.0023(12) -0.0025(12)
C62 0.059(2) 0.0319(15) 0.0254(15) -0.0019(12) -0.0084(13) -0.0101(14)
C63 0.0397(17) 0.0432(17) 0.0394(17) 0.0081(14) -0.0140(14) -0.0089(14)
C64 0.0322(15) 0.0385(16) 0.0397(17) 0.0062(13) -0.0022(12) -0.0013(13)
C65 0.0350(15) 0.0269(14) 0.0276(14) 0.0036(11) 0.0011(11) -0.0044(11)
C66 0.0368(15) 0.0270(14) 0.0307(15) -0.0014(11) 0.0053(12) -0.0021(12)
C67 0.0456(18) 0.0427(17) 0.0389(17) 0.0054(14) 0.0147(14) 0.0057(14)
C68 0.0478(19) 0.058(2) 0.049(2) 0.0065(16) 0.0172(15) 0.0152(16)
C69 0.056(2) 0.0465(19) 0.053(2) 0.0119(16) 0.0093(16) 0.0168(16)
C70 0.058(2) 0.058(2) 0.066(2) 0.0305(19) 0.0241(18) 0.0146(18)
C71 0.0444(18) 0.052(2) 0.052(2) 0.0169(16) 0.0194(15) 0.0104(15)
C72 0.0314(15) 0.0378(16) 0.0366(16) 0.0013(13) 0.0052(12) -0.0144(12)
C73 0.0522(19) 0.051(2) 0.0399(18) -0.0085(15) 0.0059(14) -0.0236(16)
C74 0.0350(16) 0.054(2) 0.0444(18) 0.0125(15) 0.0001(13) -0.0074(14)
C75 0.198(8) 0.050(3) 0.289(11) -0.006(5) 0.179(8) 0.006(4)
B1 0.0327(16) 0.0234(15) 0.0252(15) 0.0021(12) 0.0075(12) 0.0003(12)
B2 0.0294(15) 0.0209(14) 0.0252(15) -0.0004(12) 0.0005(12) -0.0030(12)

loop_
_atom_type_symbol
_atom_type_description
_atom_type_scat_dispersion_real
_atom_type_scat_dispersion_imag
_atom_type_scat_source
C C 0.0033 0.0016 'International Tables Vol C Tables 4.2.6.8 and 6.1.1.4'
H H 0.0000 0.0000 'International Tables Vol C Tables 4.2.6.8 and 6.1.1.4'
B B 0.0013 0.0007 'International Tables Vol C Tables 4.2.6.8 and 6.1.1.4'
N N 0.0061 0.0033 'International Tables Vol C Tables 4.2.6.8 and 6.1.1.4'
O O 0.0106 0.0060 'International Tables Vol C Tables 4.2.6.8 and 6.1.1.4'
F F 0.0171 0.0103 'International Tables Vol C Tables 4.2.6.8 and 6.1.1.4'
Cl Cl 0.1484 0.1585 'International Tables Vol C Tables 4.2.6.8 and 6.1.1.4'

loop_
_geom_angle_atom_site_label_1
_geom_angle_atom_site_label_2
_geom_angle_atom_site_label_3
_geom_angle
Cl3 Cl1 C75 24.3(5)
Cl4 Cl2 C75 127.9(7)
Cl4 Cl2 Cl3 128.4(5)
C75 Cl2 Cl3 37.2(4)
Cl1 Cl3 C75 144.0(8)
Cl1 Cl3 Cl2 129.3(7)
C75 Cl3 Cl2 33.4(4)
Cl2 Cl4 C75 31.9(5)
C10 O1 B1 121.2(2)
C47 O3 B2 121.39(19)
C10 N1 C1 117.5(2)
C10 N1 C7 122.1(2)
C1 N1 C7 118.9(2)
C29 N2 C35 115.9(3)
C47 N3 C38 117.1(2)
C47 N3 C44 122.1(2)
C38 N3 C44 119.3(2)
C66 N4 C72 116.8(2)
C2 C1 C6 119.9(2)
C2 C1 N1 119.8(2)
C6 C1 N1 120.3(2)
C1 C2 C3 120.1(3)
C4 C3 C2 120.4(3)
C3 C4 C5 119.6(3)
C4 C5 C6 120.0(3)
C1 C6 C5 120.0(3)
N1 C7 C9 110.8(2)
N1 C7 C8 111.6(2)
C9 C7 C8 111.9(2)
O2 C10 O1 123.7(2)
O2 C10 N1 122.5(2)
O1 C10 N1 113.8(2)
C12 C11 C16 113.2(2)
C12 C11 B1 120.5(2)
C16 C11 B1 126.1(2)
F1 C12 C13 115.9(3)
F1 C12 C11 119.8(2)
C13 C12 C11 124.3(3)
F2 C13 C14 120.6(3)
F2 C13 C12 120.1(3)
C14 C13 C12 119.4(3)
F3 C14 C15 120.2(3)
F3 C14 C13 120.5(3)
C15 C14 C13 119.3(3)
F4 C15 C14 120.3(3)
F4 C15 C16 119.7(3)
C14 C15 C16 120.0(3)
F5 C16 C15 114.9(3)
F5 C16 C11 121.3(2)
C15 C16 C11 123.8(3)
C22 C17 C18 113.7(2)
C22 C17 B1 126.8(2)
C18 C17 B1 119.0(2)
F6 C18 C19 116.4(3)
F6 C18 C17 118.9(2)
C19 C18 C17 124.7(3)
F7 C19 C18 120.9(3)
F7 C19 C20 120.2(3)
C18 C19 C20 119.0(3)
F8 C20 C21 120.6(3)
F8 C20 C19 120.2(3)
C21 C20 C19 119.3(3)
F9 C21 C20 119.4(3)
F9 C21 C22 120.7(3)
C20 C21 C22 119.9(3)
F10 C22 C17 121.5(2)
F10 C22 C21 115.0(2)
C17 C22 C21 123.5(3)
C28 C23 C24 113.1(2)
C28 C23 B1 127.6(2)
C24 C23 B1 119.2(2)
F11 C24 C25 116.0(2)
F11 C24 C23 119.6(2)
C25 C24 C23 124.4(3)
F12 C25 C26 119.5(3)
F12 C25 C24 120.9(3)
C26 C25 C24 119.7(3)
F13 C26 C25 120.2(3)
F13 C26 C27 120.9(3)
C25 C26 C27 119.0(3)
F14 C27 C26 119.7(3)
F14 C27 C28 120.5(3)
C26 C27 C28 119.7(3)
F15 C28 C27 115.6(3)
F15 C28 C23 120.4(3)
C27 C28 C23 124.0(3)
C34 C29 C30 121.5(3)
C34 C29 N2 119.1(3)
C30 C29 N2 119.4(3)
C29 C30 C31 118.5(4)
C32 C31 C30 120.6(4)
C31 C32 C33 120.2(4)
C32 C33 C34 120.2(4)
C29 C34 C33 119.0(3)
C36 C35 N2 119.0(6)
C36 C35 C37 117.1(6)
N2 C35 C37 107.1(3)
C43 C38 C39 119.4(3)
C43 C38 N3 120.1(3)
C39 C38 N3 120.5(2)
C38 C39 C40 120.6(3)
C41 C40 C39 120.0(3)
C40 C41 C42 120.0(3)
C41 C42 C43 120.8(3)
C38 C43 C42 119.2(3)
N3 C44 C45 110.7(2)
N3 C44 C46 110.9(3)
C45 C44 C46 111.5(3)
O4 C47 O3 123.3(2)
O4 C47 N3 121.9(2)
O3 C47 N3 114.8(2)
C53 C48 C49 113.3(2)
C53 C48 B2 127.7(2)
C49 C48 B2 118.7(2)
F16 C49 C50 115.9(2)
F16 C49 C48 119.5(2)
C50 C49 C48 124.5(2)
F17 C50 C49 120.4(2)
F17 C50 C51 119.8(2)
C49 C50 C51 119.8(2)
F18 C51 C50 121.3(3)
F18 C51 C52 120.3(3)
C50 C51 C52 118.4(2)
F19 C52 C51 118.8(2)
F19 C52 C53 121.2(2)
C51 C52 C53 120.0(2)
F20 C53 C52 115.0(2)
F20 C53 C48 121.0(2)
C52 C53 C48 124.0(2)
C59 C54 C55 113.0(2)
C59 C54 B2 127.8(2)
C55 C54 B2 119.1(2)
F21 C55 C56 116.1(2)
F21 C55 C54 119.4(2)
C56 C55 C54 124.4(3)
F22 C56 C55 121.2(3)
F22 C56 C57 118.9(3)
C55 C56 C57 119.9(3)
F23 C57 C58 120.9(3)
F23 C57 C56 120.7(3)
C58 C57 C56 118.4(3)
F24 C58 C57 119.9(3)
F24 C58 C59 120.1(3)
C57 C58 C59 119.9(3)
F25 C59 C58 114.9(2)
F25 C59 C54 120.8(2)
C58 C59 C54 124.3(3)
C61 C60 C65 113.5(2)
C61 C60 B2 119.1(2)
C65 C60 B2 127.4(2)
F26 C61 C62 116.4(2)
F26 C61 C60 119.0(2)
C62 C61 C60 124.6(3)
F27 C62 C63 120.1(3)
F27 C62 C61 120.7(3)
C63 C62 C61 119.3(3)
F28 C63 C64 120.2(3)
F28 C63 C62 120.3(3)
C64 C63 C62 119.5(3)
F29 C64 C63 120.0(3)
F29 C64 C65 120.3(3)
C63 C64 C65 119.7(3)
F30 C65 C64 115.0(2)
F30 C65 C60 121.5(2)
C64 C65 C60 123.4(3)
C71 C66 C67 121.5(3)
C71 C66 N4 119.7(2)
C67 C66 N4 118.9(2)
C66 C67 C68 119.0(3)
C69 C68 C67 120.2(3)
C70 C69 C68 120.0(3)
C69 C70 C71 120.1(3)
C66 C71 C70 119.2(3)
C74 C72 C73 112.8(3)
C74 C72 N4 107.7(2)
C73 C72 N4 109.1(2)
Cl2 C75 Cl3 109.4(5)
Cl2 C75 Cl4 20.2(3)
Cl3 C75 Cl4 113.7(4)
Cl2 C75 Cl1 107.5(4)
Cl3 C75 Cl1 11.7(3)
Cl4 C75 Cl1 107.7(3)
O1 B1 C23 106.2(2)
O1 B1 C17 112.6(2)
C23 B1 C17 116.4(2)
O1 B1 C11 105.4(2)
C23 B1 C11 112.5(2)
C17 B1 C11 103.3(2)
O3 B2 C54 107.4(2)
O3 B2 C60 112.7(2)
C54 B2 C60 114.2(2)
O3 B2 C48 104.14(19)
C54 B2 C48 113.7(2)
C60 B2 C48 104.3(2)

loop_
_geom_bond_atom_site_label_1
_geom_bond_atom_site_label_2
_geom_bond_distance
Cl1 Cl3 0.716(5)
Cl1 C75 2.067(11)
Cl2 Cl4 0.861(8)
Cl2 C75 1.318(11)
Cl2 Cl3 2.257(8)
Cl3 C75 1.445(10)
Cl4 C75 1.968(10)
F1 C12 1.353(3)
F2 C13 1.348(4)
F3 C14 1.348(4)
F4 C15 1.347(4)
F5 C16 1.350(3)
F6 C18 1.349(3)
F7 C19 1.347(3)
F8 C20 1.348(3)
F9 C21 1.347(3)
F10 C22 1.352(3)
F11 C24 1.352(3)
F12 C25 1.349(3)
F13 C26 1.349(4)
F14 C27 1.341(4)
F15 C28 1.354(3)
F16 C49 1.351(3)
F17 C50 1.346(3)
F18 C51 1.342(3)
F19 C52 1.350(3)
F20 C53 1.353(3)
F21 C55 1.354(3)
F22 C56 1.351(3)
F23 C57 1.337(3)
F24 C58 1.341(3)
F25 C59 1.355(3)
F26 C61 1.356(3)
F27 C62 1.355(3)
F28 C63 1.348(3)
F29 C64 1.344(3)
F30 C65 1.351(3)
O1 C10 1.312(3)
O1 B1 1.508(3)
O2 C10 1.238(3)
O3 C47 1.305(3)
O3 B2 1.516(3)
O4 C47 1.243(3)
N1 C10 1.355(3)
N1 C1 1.438(3)
N1 C7 1.490(3)
N2 C29 1.466(4)
N2 C35 1.501(5)
N3 C47 1.358(3)
N3 C38 1.441(3)
N3 C44 1.485(3)
N4 C66 1.470(3)
N4 C72 1.521(3)
C1 C2 1.380(4)
C1 C6 1.381(4)
C2 C3 1.386(4)
C3 C4 1.378(4)
C4 C5 1.386(4)
C5 C6 1.392(4)
C7 C9 1.514(4)
C7 C8 1.515(5)
C11 C12 1.386(4)
C11 C16 1.393(4)
C11 B1 1.652(4)
C12 C13 1.379(4)
C13 C14 1.370(5)
C14 C15 1.358(5)
C15 C16 1.379(4)
C17 C22 1.382(4)
C17 C18 1.394(4)
C17 B1 1.651(4)
C18 C19 1.374(4)
C19 C20 1.377(5)
C20 C21 1.369(4)
C21 C22 1.389(4)
C23 C28 1.388(4)
C23 C24 1.390(4)
C23 B1 1.639(4)
C24 C25 1.371(4)
C25 C26 1.367(5)
C26 C27 1.369(5)
C27 C28 1.378(4)
C29 C34 1.361(5)
C29 C30 1.376(5)
C30 C31 1.384(5)
C31 C32 1.358(6)
C32 C33 1.368(5)
C33 C34 1.382(5)
C35 C36 1.237(8)
C35 C37 1.519(6)
C38 C43 1.383(4)
C38 C39 1.385(4)
C39 C40 1.390(4)
C40 C41 1.363(5)
C41 C42 1.376(5)
C42 C43 1.400(5)
C44 C45 1.512(4)
C44 C46 1.520(4)
C48 C53 1.385(4)
C48 C49 1.390(4)
C48 B2 1.652(4)
C49 C50 1.372(4)
C50 C51 1.374(4)
C51 C52 1.376(4)
C52 C53 1.380(4)
C54 C59 1.385(4)
C54 C55 1.393(4)
C54 B2 1.642(4)
C55 C56 1.374(4)
C56 C57 1.376(4)
C57 C58 1.370(4)
C58 C59 1.383(4)
C60 C61 1.387(4)
C60 C65 1.390(4)
C60 B2 1.650(4)
C61 C62 1.377(4)
C62 C63 1.366(4)
C63 C64 1.366(4)
C64 C65 1.389(4)
C66 C71 1.364(4)
C66 C67 1.376(4)
C67 C68 1.380(4)
C68 C69 1.376(5)
C69 C70 1.372(5)
C70 C71 1.385(5)
C72 C74 1.510(4)
C72 C73 1.512(4)
